data_4501037
loop_
_publ_author_name
'Janssen, Femke F. B. J.'
'Veraart, Laurens P. J.'
'Smits, Jan M. M.'
'de Gelder, Ren\'e'
'Rowan, Alan E.'

_publ_contact_author
;
        Prof.dr. A.E. Rowan
        Radboud University Nijmegen
        Molecular Materials 
        Institute for Molecules and Materials
        Heyendaalseweg 135
        6525 AJ Nijmegen
        The Netherlands
;
_publ_section_title
;
 1. Solvent, Linker, and Anion Effects on the Formation, Connectivity, and
 Topology of Cu(I)/PPh3/N-Donor Ligand Coordination Polymers
;
_journal_issue 10
_journal_name_full 'Crystal Growth &amp; Design'
_journal_page_first 4313
_journal_paper_doi 10.1021/cg2006502
_journal_volume 11
_journal_year 2011
_chemical_formula_sum 'C35 H31 Cl5 Cu N3 O4 P'
_chemical_formula_weight 829.39
_chemical_name_systematic
;
 ?
;
_space_group_IT_number 14
_symmetry_cell_setting monoclinic
_symmetry_space_group_name_Hall '-P 2ybc'
_symmetry_space_group_name_H-M 'P 1 21/c 1'
_atom_sites_solution_hydrogens geom
_atom_sites_solution_primary direct
_atom_sites_solution_secondary difmap
_audit_creation_date 2006-07-27
_audit_creation_method 'SHELXL, adapted and expanded'
_cell_angle_alpha 90.00
_cell_angle_beta 102.275(6)
_cell_angle_gamma 90.00
_cell_formula_units_Z 4
_cell_length_a 11.0417(11)
_cell_length_b 17.3398(14)
_cell_length_c 19.8809(12)
_cell_measurement_reflns_used 768
_cell_measurement_temperature 208(2)
_cell_measurement_theta_max 27.500
_cell_measurement_theta_min 2.100
_cell_volume 3719.4(5)
_computing_data_collection
;
Nonius "Collect" program suite (Nonius, 1999)
;
_computing_data_reduction
;
Nonius "EvalCCD" program suite (Duisenberg, 1998)
;
_computing_molecular_graphics
;
PLATON (Spek, 2003)
;
_computing_structure_refinement 'SHELXL-97 (Sheldrick, 1997)'
_computing_structure_solution
;
DIRDIF (Beurskens et al., 1996),
PATTY (Beurskens et al., 1987)
;
_diffrn_ambient_temperature 208(2)
_diffrn_detector_area_resol_mean 18.4
_diffrn_measured_fraction_theta_full 0.950
_diffrn_measured_fraction_theta_max 0.948
_diffrn_measurement_device 'Nonius KappaCCD'
_diffrn_measurement_method 'area detector \f and \w scan'
_diffrn_radiation_monochromator graphite
_diffrn_radiation_source 'fine-focus sealed tube'
_diffrn_radiation_type MoK\a
_diffrn_radiation_wavelength 0.71073
_diffrn_reflns_av_R_equivalents 0.0386
_diffrn_reflns_av_sigmaI/netI 0.0414
_diffrn_reflns_limit_h_max 13
_diffrn_reflns_limit_h_min -14
_diffrn_reflns_limit_k_max 22
_diffrn_reflns_limit_k_min -22
_diffrn_reflns_limit_l_max 25
_diffrn_reflns_limit_l_min -25
_diffrn_reflns_number 50235
_diffrn_reflns_theta_full 25.00
_diffrn_reflns_theta_max 27.50
_diffrn_reflns_theta_min 2.10
_diffrn_standards_decay_% 0.000
_diffrn_standards_interval_time 0
_diffrn_standards_number 0
_exptl_absorpt_coefficient_mu 1.031
_exptl_absorpt_correction_T_max 0.848
_exptl_absorpt_correction_T_min 0.735
_exptl_absorpt_correction_type multi-scan
_exptl_absorpt_process_details 'SADABS multiscan (Sheldrick, 1996)'
_exptl_crystal_colour 'translucent light yellow'
_exptl_crystal_density_diffrn 1.481
_exptl_crystal_density_method 'not measured'
_exptl_crystal_description 'regular fragment'
_exptl_crystal_F_000 1692
_exptl_crystal_size_max 0.26
_exptl_crystal_size_mid 0.24
_exptl_crystal_size_min 0.16
_refine_diff_density_max 1.523
_refine_diff_density_min -0.876
_refine_diff_density_rms 0.091
_refine_ls_extinction_method none
_refine_ls_goodness_of_fit_all 1.051
_refine_ls_goodness_of_fit_ref 1.051
_refine_ls_hydrogen_treatment constr
_refine_ls_matrix_type full
_refine_ls_number_parameters 442
_refine_ls_number_reflns 8370
_refine_ls_number_restraints 0
_refine_ls_restrained_S_all 1.051
_refine_ls_R_factor_all 0.1032
_refine_ls_R_factor_gt 0.0649
_refine_ls_R_factor_obs 0.0649
_refine_ls_shift/esd_max 0.001
_refine_ls_shift/esd_mean 0.000
_refine_ls_shift/su_max 0.001
_refine_ls_shift/su_mean 0.000
_refine_ls_structure_factor_coef Fsqd
_refine_ls_weighting_details
;
w=1/[\s^2^(Fo^2^)+(0.0479P)^2^+11.8405P] where P=(Fo^2^+2Fc^2^)/3
;
_refine_ls_weighting_scheme calc
_refine_ls_wR_factor_all 0.1531
_refine_ls_wR_factor_gt 0.1344
_refine_ls_wR_factor_obs 0.1344
_refine_ls_wR_factor_ref 0.1531
_reflns_number_gt 5751
_reflns_number_observed 5751
_reflns_number_total 8370
_reflns_observed_criterion >2sigma(I)
_reflns_threshold_expression >2sigma(I)
_cod_data_source_file cg2006502_si_001.cif
_cod_data_source_block FEMK58
_cod_depositor_comments
;
The following automatic conversions were performed:
'_publ_contact_autor' tag replaced with '_publ_contact_author'.

Automatic conversion script
Id: cif_correct_tags 1440 2010-10-19 06:21:57Z saulius 

The following automatic conversions were performed:

'_geom_bond_publ_flag' value 'Y' changed to 'y' according to
/home/saulius/struct/CIF-dictionaries/cif_core.dic dictionary named
'cif_core.dic' version 2.4.1 from 2010-06-29 (56
times).

'_geom_angle_publ_flag' value 'Y' changed to 'y' according
to /home/saulius/struct/CIF-dictionaries/cif_core.dic dictionary
named 'cif_core.dic' version 2.4.1 from 2010-06-29 (74 times).

Automatic conversion script
Id: cif_fix_values 1715 2011-07-08 13:25:40Z adriana 
;
_cod_original_sg_symbol_H-M 'P 21/c'
_cod_database_code 4501037

loop_
_symmetry_equiv_pos_as_xyz
'x, y, z'
'-x, y+1/2, -z+1/2'
'-x, -y, -z'
'x, -y-1/2, z-1/2'

loop_
_atom_site_label
_atom_site_type_symbol
_atom_site_fract_x
_atom_site_fract_y
_atom_site_fract_z
_atom_site_U_iso_or_equiv
_atom_site_adp_type
_atom_site_occupancy
_atom_site_calc_flag
_atom_site_refinement_flags
Cu1 Cu 0.79925(4) -0.50387(3) 0.21974(2) 0.02238(13) Uani 1 d .
P1 P 0.09902(9) 0.00539(6) 0.36248(5) 0.0225(2) Uani 1 d .
N1 N 0.3294(3) -0.09075(18) 0.28816(15) 0.0245(7) Uani 1 d .
N2 N 0.6964(3) -0.40941(18) 0.23952(16) 0.0261(7) Uani 1 d .
N3 N 0.1021(3) -0.02020(19) 0.18024(16) 0.0289(7) Uani 1 d .
C1 C 0.4184(4) -0.0860(2) 0.2522(2) 0.0309(9) Uani 1 d .
H1 H 0.4320 -0.0381 0.2328 0.037 Uiso 1 calc R
C2 C 0.4910(4) -0.1471(2) 0.2422(2) 0.0304(9) Uani 1 d .
H2 H 0.5506 -0.1413 0.2152 0.036 Uiso 1 calc R
C3 C 0.4759(4) -0.2172(2) 0.27211(18) 0.0260(8) Uani 1 d .
C4 C 0.3879(4) -0.2220(2) 0.3117(2) 0.0314(9) Uani 1 d .
H4 H 0.3770 -0.2682 0.3344 0.038 Uiso 1 calc R
C5 C 0.3161(4) -0.1583(2) 0.31768(19) 0.0285(9) Uani 1 d .
H5 H 0.2548 -0.1628 0.3438 0.034 Uiso 1 calc R
C6 C 0.5511(4) -0.2843(2) 0.26080(19) 0.0262(8) Uani 1 d .
C7 C 0.5706(4) -0.3013(2) 0.1964(2) 0.0337(10) Uani 1 d .
H7 H 0.5353 -0.2703 0.1585 0.040 Uiso 1 calc R
C8 C 0.6421(4) -0.3639(2) 0.1877(2) 0.0329(9) Uani 1 d .
H8 H 0.6533 -0.3752 0.1431 0.039 Uiso 1 calc R
C9 C 0.6761(4) -0.3928(2) 0.30147(19) 0.0279(9) Uani 1 d .
H9 H 0.7131 -0.4244 0.3386 0.033 Uiso 1 calc R
C10 C 0.6043(4) -0.3322(2) 0.3143(2) 0.0294(9) Uani 1 d .
H10 H 0.5916 -0.3236 0.3590 0.035 Uiso 1 calc R
C11 C 0.0176(4) 0.0324(3) 0.1528(2) 0.0360(10) Uani 1 d .
H11 H -0.0148 0.0646 0.1827 0.043 Uiso 1 calc R
C12 C -0.0245(4) 0.0420(3) 0.0829(2) 0.0365(10) Uani 1 d .
H12 H -0.0833 0.0804 0.0661 0.044 Uiso 1 calc R
C13 C 0.0198(4) -0.0049(2) 0.03794(18) 0.0283(8) Uani 1 d .
C14 C 0.1046(4) -0.0610(2) 0.0662(2) 0.0383(11) Uani 1 d .
H14 H 0.1365 -0.0951 0.0375 0.046 Uiso 1 calc R
C15 C 0.1416(4) -0.0664(2) 0.1362(2) 0.0368(10) Uani 1 d .
H15 H 0.1986 -0.1053 0.1543 0.044 Uiso 1 calc R
C21A C -0.0208(4) 0.0788(2) 0.35271(19) 0.0259(8) Uani 1 d .
C22A C -0.1231(4) 0.0728(3) 0.3819(2) 0.0341(10) Uani 1 d .
H22A H -0.1366 0.0273 0.4049 0.041 Uiso 1 calc R
C23A C -0.2058(4) 0.1334(3) 0.3775(2) 0.0431(11) Uani 1 d .
H23A H -0.2748 0.1293 0.3980 0.052 Uiso 1 calc R
C24A C -0.1871(5) 0.1994(3) 0.3431(3) 0.0475(12) Uani 1 d .
H24A H -0.2429 0.2408 0.3405 0.057 Uiso 1 calc R
C25A C -0.0878(5) 0.2054(3) 0.3124(3) 0.0483(12) Uani 1 d .
H25A H -0.0759 0.2505 0.2884 0.058 Uiso 1 calc R
C26A C -0.0051(4) 0.1451(3) 0.3169(2) 0.0382(10) Uani 1 d .
H26A H 0.0625 0.1491 0.2953 0.046 Uiso 1 calc R
C21B C 0.0221(4) -0.0859(2) 0.3714(2) 0.0270(8) Uani 1 d .
C22B C 0.0561(4) -0.1343(2) 0.4272(2) 0.0347(10) Uani 1 d .
H22B H 0.1132 -0.1173 0.4664 0.042 Uiso 1 calc R
C23B C 0.0069(5) -0.2076(3) 0.4259(3) 0.0494(13) Uani 1 d .
H23B H 0.0315 -0.2402 0.4641 0.059 Uiso 1 calc R
C24B C -0.0773(5) -0.2331(3) 0.3697(3) 0.0555(14) Uani 1 d .
H24B H -0.1098 -0.2833 0.3689 0.067 Uiso 1 calc R
C25B C -0.1137(6) -0.1850(3) 0.3145(3) 0.0602(15) Uani 1 d .
H25B H -0.1731 -0.2018 0.2762 0.072 Uiso 1 calc R
C26B C -0.0640(5) -0.1120(3) 0.3147(2) 0.0457(12) Uani 1 d .
H26B H -0.0885 -0.0799 0.2761 0.055 Uiso 1 calc R
C21C C 0.1971(4) 0.0269(2) 0.44642(18) 0.0250(8) Uani 1 d .
C22C C 0.2975(4) -0.0211(3) 0.4713(2) 0.0329(9) Uani 1 d .
H22C H 0.3110 -0.0648 0.4458 0.039 Uiso 1 calc R
C23C C 0.3775(4) -0.0050(3) 0.5330(2) 0.0404(11) Uani 1 d .
H23C H 0.4431 -0.0388 0.5507 0.049 Uiso 1 calc R
C24C C 0.3608(5) 0.0608(3) 0.5685(2) 0.0516(13) Uani 1 d .
H24C H 0.4164 0.0727 0.6100 0.062 Uiso 1 calc R
C25C C 0.2638(5) 0.1089(3) 0.5438(2) 0.0529(14) Uani 1 d .
H25C H 0.2534 0.1539 0.5683 0.063 Uiso 1 calc R
C26C C 0.1810(4) 0.0923(3) 0.4833(2) 0.0370(10) Uani 1 d .
H26C H 0.1137 0.1253 0.4672 0.044 Uiso 1 calc R
Cl1 Cl -0.36505(11) 0.21793(6) -0.00048(6) 0.0415(3) Uani 1 d .
O1 O -0.4650(4) 0.1938(3) 0.0293(2) 0.0759(12) Uani 1 d .
O2 O -0.2589(4) 0.1790(3) 0.0354(3) 0.1030(18) Uani 1 d .
O3 O -0.3840(5) 0.1959(3) -0.0698(2) 0.0911(16) Uani 1 d .
O4 O -0.3470(6) 0.2971(2) 0.0062(3) 0.113(2) Uani 1 d .
C31 C 0.6279(7) 1.0327(4) 0.1087(4) 0.087(2) Uani 1 d .
H31A H 0.6056 1.0827 0.0864 0.105 Uiso 1 calc R
H31B H 0.6926 1.0097 0.0882 0.105 Uiso 1 calc R
Cl32 Cl 0.5004(2) 0.97401(11) 0.09349(8) 0.0899(6) Uani 1 d .
Cl33 Cl 0.6858(2) 1.04713(12) 0.19609(12) 0.0994(6) Uani 1 d .
C41 C 0.7336(8) 0.8113(5) 0.0558(3) 0.094(2) Uani 1 d .
H41A H 0.7508 0.7562 0.0521 0.113 Uiso 1 calc R
H41B H 0.6438 0.8173 0.0505 0.113 Uiso 1 calc R
Cl42 Cl 0.8051(2) 0.84282(15) 0.13518(9) 0.1109(8) Uani 1 d .
Cl43 Cl 0.7794(2) 0.8591(2) -0.00890(9) 0.1491(13) Uani 1 d .

loop_
_atom_site_aniso_label
_atom_site_aniso_U_11
_atom_site_aniso_U_22
_atom_site_aniso_U_33
_atom_site_aniso_U_23
_atom_site_aniso_U_13
_atom_site_aniso_U_12
Cu1 0.0258(3) 0.0227(2) 0.0199(2) -0.00116(18) 0.00773(16) -0.0016(2)
P1 0.0233(5) 0.0242(5) 0.0207(4) 0.0011(4) 0.0066(4) 0.0005(4)
N1 0.0287(19) 0.0273(16) 0.0185(15) 0.0023(12) 0.0074(13) 0.0048(14)
N2 0.0313(19) 0.0232(16) 0.0252(16) -0.0001(12) 0.0089(14) 0.0025(14)
N3 0.0312(19) 0.0320(18) 0.0226(16) 0.0010(13) 0.0038(14) -0.0034(14)
C1 0.036(2) 0.026(2) 0.033(2) 0.0076(16) 0.0118(18) 0.0021(17)
C2 0.031(2) 0.032(2) 0.032(2) 0.0056(17) 0.0149(17) 0.0058(18)
C3 0.030(2) 0.0259(19) 0.0210(18) -0.0029(15) 0.0040(15) 0.0028(16)
C4 0.042(3) 0.024(2) 0.032(2) 0.0041(16) 0.0154(18) 0.0046(18)
C5 0.033(2) 0.029(2) 0.0273(19) 0.0029(16) 0.0145(17) 0.0032(17)
C6 0.027(2) 0.0240(19) 0.0280(19) -0.0016(15) 0.0058(16) 0.0026(16)
C7 0.041(3) 0.034(2) 0.026(2) 0.0070(17) 0.0079(18) 0.0106(19)
C8 0.042(3) 0.037(2) 0.0213(18) 0.0017(16) 0.0115(17) 0.006(2)
C9 0.035(2) 0.0241(19) 0.0248(19) 0.0042(15) 0.0068(16) 0.0055(17)
C10 0.036(2) 0.028(2) 0.0237(19) -0.0008(15) 0.0061(16) 0.0049(17)
C11 0.028(2) 0.053(3) 0.027(2) -0.0010(19) 0.0064(17) 0.007(2)
C12 0.032(2) 0.050(3) 0.027(2) 0.0040(18) 0.0034(17) 0.008(2)
C13 0.029(2) 0.031(2) 0.0214(18) 0.0009(16) -0.0004(15) -0.0055(18)
C14 0.056(3) 0.030(2) 0.025(2) -0.0039(16) -0.0015(19) 0.006(2)
C15 0.051(3) 0.028(2) 0.026(2) -0.0009(16) -0.0046(19) 0.0040(19)
C21A 0.025(2) 0.028(2) 0.0243(19) 0.0015(15) 0.0042(15) 0.0019(16)
C22A 0.033(2) 0.041(2) 0.032(2) 0.0076(18) 0.0140(18) 0.0048(19)
C23A 0.034(3) 0.056(3) 0.043(3) 0.005(2) 0.015(2) 0.015(2)
C24A 0.042(3) 0.045(3) 0.056(3) 0.007(2) 0.010(2) 0.020(2)
C25A 0.047(3) 0.041(3) 0.058(3) 0.018(2) 0.013(2) 0.014(2)
C26A 0.034(3) 0.037(2) 0.048(3) 0.012(2) 0.017(2) 0.0049(19)
C21B 0.027(2) 0.027(2) 0.030(2) -0.0022(16) 0.0108(16) -0.0018(16)
C22B 0.029(2) 0.032(2) 0.043(2) 0.0046(18) 0.0044(18) -0.0019(18)
C23B 0.042(3) 0.036(3) 0.071(3) 0.017(2) 0.013(3) -0.001(2)
C24B 0.056(4) 0.032(3) 0.082(4) -0.007(3) 0.024(3) -0.016(2)
C25B 0.066(4) 0.057(3) 0.056(3) -0.017(3) 0.010(3) -0.030(3)
C26B 0.052(3) 0.051(3) 0.032(2) -0.002(2) 0.004(2) -0.015(2)
C21C 0.023(2) 0.0311(19) 0.0219(18) -0.0004(15) 0.0079(15) -0.0060(16)
C22C 0.025(2) 0.044(2) 0.032(2) 0.0028(17) 0.0094(17) 0.0019(18)
C23C 0.021(2) 0.064(3) 0.035(2) 0.007(2) 0.0023(17) -0.001(2)
C24C 0.038(3) 0.081(4) 0.032(2) -0.008(2) -0.002(2) -0.011(3)
C25C 0.056(3) 0.060(3) 0.040(3) -0.023(2) 0.004(2) -0.008(3)
C26C 0.038(3) 0.039(2) 0.034(2) -0.0070(18) 0.0063(19) -0.001(2)
Cl1 0.0449(7) 0.0392(6) 0.0396(6) 0.0018(5) 0.0073(5) -0.0103(5)
O1 0.056(3) 0.084(3) 0.094(3) 0.009(3) 0.032(2) -0.015(2)
O2 0.059(3) 0.129(5) 0.113(4) 0.049(3) 0.001(3) 0.010(3)
O3 0.137(4) 0.090(3) 0.041(2) -0.002(2) 0.008(2) -0.032(3)
O4 0.171(6) 0.043(3) 0.147(5) -0.022(3) 0.086(4) -0.029(3)
C31 0.110(6) 0.063(4) 0.103(6) 0.015(4) 0.054(5) -0.010(4)
Cl32 0.1243(16) 0.0937(13) 0.0584(9) -0.0015(9) 0.0344(10) -0.0367(12)
Cl33 0.0925(14) 0.0919(14) 0.1097(15) -0.0112(11) 0.0124(12) 0.0071(11)
C41 0.112(6) 0.102(6) 0.069(4) -0.005(4) 0.018(4) -0.050(5)
Cl42 0.1125(17) 0.154(2) 0.0550(10) 0.0121(11) -0.0074(10) -0.0128(15)
Cl43 0.143(2) 0.257(3) 0.0469(9) -0.0173(14) 0.0199(11) -0.131(2)

loop_
_atom_type_symbol
_atom_type_description
_atom_type_scat_dispersion_real
_atom_type_scat_dispersion_imag
_atom_type_scat_source
C C 0.0033 0.0016 'International Tables Vol C Tables 4.2.6.8 and 6.1.1.4'
H H 0.0000 0.0000 'International Tables Vol C Tables 4.2.6.8 and 6.1.1.4'
N N 0.0061 0.0033 'International Tables Vol C Tables 4.2.6.8 and 6.1.1.4'
P P 0.1023 0.0942 'International Tables Vol C Tables 4.2.6.8 and 6.1.1.4'
Cl Cl 0.1484 0.1585 'International Tables Vol C Tables 4.2.6.8 and 6.1.1.4'
O O 0.0106 0.0060 'International Tables Vol C Tables 4.2.6.8 and 6.1.1.4'
Cu Cu 0.3201 1.2651 'International Tables Vol C Tables 4.2.6.8 and 6.1.1.4'

loop_
_geom_angle_atom_site_label_1
_geom_angle_atom_site_label_2
_geom_angle_atom_site_label_3
_geom_angle
_geom_angle_site_symmetry_1
_geom_angle_site_symmetry_3
_geom_angle_publ_flag
N1 Cu1 N3 100.79(13) 2_645 2_645 y
N1 Cu1 N2 101.29(13) 2_645 . y
N3 Cu1 N2 97.07(12) 2_645 . y
N1 Cu1 P1 117.10(9) 2_645 2_645 y
N3 Cu1 P1 118.69(10) 2_645 2_645 y
N2 Cu1 P1 118.29(9) . 2_645 y
C21A P1 C21B 105.97(18) . . y
C21A P1 C21C 103.42(18) . . y
C21B P1 C21C 106.63(18) . . y
C21A P1 Cu1 116.86(13) . 2_655 y
C21B P1 Cu1 109.55(13) . 2_655 y
C21C P1 Cu1 113.65(13) . 2_655 y
C5 N1 C1 116.9(3) . . y
C5 N1 Cu1 122.7(3) . 2_655 y
C1 N1 Cu1 119.3(3) . 2_655 y
C9 N2 C8 116.8(3) . . y
C9 N2 Cu1 123.5(3) . . y
C8 N2 Cu1 119.6(3) . . y
C15 N3 C11 116.2(3) . . y
C15 N3 Cu1 122.4(3) . 2_655 y
C11 N3 Cu1 118.5(3) . 2_655 y
N1 C1 C2 123.4(4) . . y
C1 C2 C3 119.5(4) . . y
C4 C3 C2 117.7(4) . . y
C4 C3 C6 121.9(4) . . y
C2 C3 C6 120.4(4) . . y
C3 C4 C5 119.3(4) . . y
N1 C5 C4 123.1(4) . . y
C7 C6 C10 117.6(4) . . y
C7 C6 C3 121.1(3) . . y
C10 C6 C3 121.3(3) . . y
C8 C7 C6 119.6(4) . . y
N2 C8 C7 123.1(4) . . y
N2 C9 C10 123.8(4) . . y
C9 C10 C6 119.1(4) . . y
N3 C11 C12 123.4(4) . . y
C13 C12 C11 119.6(4) . . y
C12 C13 C14 117.2(3) . . y
C12 C13 C13 121.6(5) . 3 y
C14 C13 C13 121.3(5) . 3 y
C15 C14 C13 119.4(4) . . y
N3 C15 C14 124.1(4) . . y
C22A C21A C26A 118.8(4) . . y
C22A C21A P1 123.1(3) . . y
C26A C21A P1 118.0(3) . . y
C21A C22A C23A 120.4(4) . . y
C24A C23A C22A 119.9(4) . . y
C25A C24A C23A 120.4(4) . . y
C24A C25A C26A 119.8(4) . . y
C25A C26A C21A 120.7(4) . . y
C22B C21B C26B 118.5(4) . . y
C22B C21B P1 123.7(3) . . y
C26B C21B P1 117.2(3) . . y
C21B C22B C23B 120.5(4) . . y
C24B C23B C22B 120.7(5) . . y
C23B C24B C25B 119.4(5) . . y
C24B C25B C26B 120.6(5) . . y
C25B C26B C21B 120.4(5) . . y
C26C C21C C22C 119.0(4) . . y
C26C C21C P1 122.3(3) . . y
C22C C21C P1 118.5(3) . . y
C23C C22C C21C 120.4(4) . . y
C24C C23C C22C 119.7(4) . . y
C25C C24C C23C 120.2(4) . . y
C24C C25C C26C 120.7(5) . . y
C25C C26C C21C 119.9(4) . . y
O4 Cl1 O3 110.6(3) . . y
O4 Cl1 O2 109.7(4) . . y
O3 Cl1 O2 107.6(3) . . y
O4 Cl1 O1 111.0(3) . . y
O3 Cl1 O1 111.3(3) . . y
O2 Cl1 O1 106.5(3) . . y
Cl32 C31 Cl33 112.1(4) . . y
Cl43 C41 Cl42 113.1(4) . . y

loop_
_geom_bond_atom_site_label_1
_geom_bond_atom_site_label_2
_geom_bond_distance
_geom_bond_site_symmetry_2
_geom_bond_publ_flag
Cu1 N1 2.053(3) 2_645 y
Cu1 N3 2.074(3) 2_645 y
Cu1 N2 2.078(3) . y
Cu1 P1 2.1771(10) 2_645 y
P1 C21A 1.816(4) . y
P1 C21B 1.822(4) . y
P1 C21C 1.824(4) . y
P1 Cu1 2.1772(10) 2_655 y
N1 C5 1.332(5) . y
N1 C1 1.335(5) . y
N1 Cu1 2.053(3) 2_655 y
N2 C9 1.329(5) . y
N2 C8 1.335(5) . y
N3 C15 1.327(5) . y
N3 C11 1.335(5) . y
N3 Cu1 2.074(3) 2_655 y
C1 C2 1.369(6) . y
C2 C3 1.378(5) . y
C3 C4 1.376(5) . y
C3 C6 1.474(5) . y
C4 C5 1.380(5) . y
C6 C7 1.376(5) . y
C6 C10 1.380(5) . y
C7 C8 1.375(6) . y
C9 C10 1.372(5) . y
C11 C12 1.380(6) . y
C12 C13 1.373(6) . y
C13 C14 1.383(6) . y
C13 C13 1.488(7) 3 y
C14 C15 1.368(5) . y
C21A C22A 1.379(6) . y
C21A C26A 1.382(6) . y
C22A C23A 1.382(6) . y
C23A C24A 1.372(7) . y
C24A C25A 1.367(7) . y
C25A C26A 1.379(6) . y
C21B C22B 1.378(6) . y
C21B C26B 1.388(6) . y
C22B C23B 1.379(6) . y
C23B C24B 1.367(7) . y
C24B C25B 1.369(8) . y
C25B C26B 1.379(7) . y
C21C C26C 1.383(6) . y
C21C C22C 1.390(6) . y
C22C C23C 1.380(6) . y
C23C C24C 1.375(7) . y
C24C C25C 1.363(7) . y
C25C C26C 1.378(6) . y
Cl1 O4 1.389(4) . y
Cl1 O3 1.402(4) . y
Cl1 O2 1.408(5) . y
Cl1 O1 1.421(4) . y
C31 Cl32 1.711(7) . y
C31 Cl33 1.737(8) . y
C41 Cl43 1.695(7) . y
C41 Cl42 1.698(7) . y
